data_2018563
loop_
_publ_author_name
'Maass, John S.'
'Luck, Rudy L.'
'Zeller, Matthias'

_publ_section_title
;
 The first dinuclear cobalt complex bridged by acetylamidate ligands:
 di-\m-acetylamido-\k^2^<i>O</i>:<i>N</i>;\k^2^<i>N</i>:<i>O</i>-di-\m-hydroxido-\k^4^<i>O</i>:<i>O</i>-bis[bis(pyridine-\k<i>N</i>)cobalt(III)]
 bis(perchlorate) acetonitrile disolvate
;
_journal_coeditor_code FG3263
_journal_issue 8
_journal_name_full 'Acta Crystallographica Section C'
_journal_page_first m233
_journal_page_last m234
_journal_paper_doi 10.1107/S0108270112031964
_journal_volume 68
_journal_year 2012
_chemical_formula_iupac '[Co2 (C2 H4 N O)2 (OH)2 (C5 H5 N)4] (Cl O4)2, 2C2 H3 N'
_chemical_formula_moiety 'C24 H30 Co2 N6 O4 2+, 2(Cl O4 -), 2(C2 H3 N)'
_chemical_formula_sum 'C28 H36 Cl2 Co2 N8 O12'
_chemical_formula_weight 865.41
_chemical_name_systematic
;
di-\m-acetylamido-\k^2^<i>O</i>:<i>N</i>;\k^2^<i>N</i>:<i>O</i>-
di-\m-hydroxido-\k^4^<i>O</i>:<i>O</i>-bis[bis(pyridine-\k<i>N</i>)cobalt(III)]
bis(perchlorate) acetonitrile disolvate
;
_space_group_IT_number 14
_symmetry_cell_setting monoclinic
_symmetry_space_group_name_Hall '-P 2yn'
_symmetry_space_group_name_H-M 'P 1 21/n 1'
_atom_sites_solution_hydrogens geom
_atom_sites_solution_primary direct
_atom_sites_solution_secondary difmap
_audit_creation_method 'WinGX routine CIF_UPDATE'
_cell_angle_alpha 90
_cell_angle_beta 92.1670(10)
_cell_angle_gamma 90
_cell_formula_units_Z 2
_cell_length_a 10.6198(7)
_cell_length_b 10.2440(7)
_cell_length_c 16.5030(10)
_cell_measurement_reflns_used 4635
_cell_measurement_temperature 100(2)
_cell_measurement_theta_max 29.1926
_cell_measurement_theta_min 2.3212
_cell_volume 1794.1(2)
_computing_cell_refinement 'SAINT (Bruker, 2009)'
_computing_data_collection 'SAINT [or APEX2?] (Bruker, 2009)'
_computing_data_reduction 'SORTAV (Blessing, 1995)'
_computing_molecular_graphics 'ORTEP-3 for Windows (Farrugia, 1997)'
_computing_publication_material
;
WinGX (Farrugia, 1999) and <i>publCIF</i> (Westrip, 2010)
;
_computing_structure_refinement 'SHELXL97 (Sheldrick, 2008)'
_computing_structure_solution 'SIR97 (Altomare <i>et al.</i>, 1999)'
_diffrn_ambient_temperature 100(2)
_diffrn_measured_fraction_theta_full 0.999
_diffrn_measured_fraction_theta_max 0.941
_diffrn_measurement_device_type 'Bruker APEXII CCD'
_diffrn_measurement_method '\f or \w oscillation scans'
_diffrn_radiation_monochromator graphite
_diffrn_radiation_type MoK\a
_diffrn_radiation_wavelength 0.71073
_diffrn_reflns_av_R_equivalents 0.0372
_diffrn_reflns_limit_h_max 15
_diffrn_reflns_limit_h_min -15
_diffrn_reflns_limit_k_max 15
_diffrn_reflns_limit_k_min -15
_diffrn_reflns_limit_l_max 24
_diffrn_reflns_limit_l_min -24
_diffrn_reflns_number 21140
_diffrn_reflns_theta_full 28
_diffrn_reflns_theta_max 31.88
_diffrn_reflns_theta_min 2.32
_diffrn_standards_number 0
_exptl_absorpt_coefficient_mu 1.145
_exptl_absorpt_correction_T_max 0.746
_exptl_absorpt_correction_T_min 0.652
_exptl_absorpt_correction_type multi-scan
_exptl_absorpt_process_details '(SADABS; Bruker, 2008)'
_exptl_crystal_colour red
_exptl_crystal_density_diffrn 1.602
_exptl_crystal_density_method 'not measured'
_exptl_crystal_description prism
_exptl_crystal_F_000 888
_exptl_crystal_size_max 0.46
_exptl_crystal_size_mid 0.22
_exptl_crystal_size_min 0.17
_refine_diff_density_max 0.729
_refine_diff_density_min -0.45
_refine_ls_extinction_method none
_refine_ls_goodness_of_fit_ref 1.039
_refine_ls_hydrogen_treatment mixed
_refine_ls_matrix_type full
_refine_ls_number_parameters 245
_refine_ls_number_reflns 5809
_refine_ls_number_restraints 0
_refine_ls_restrained_S_all 1.039
_refine_ls_R_factor_all 0.0482
_refine_ls_R_factor_gt 0.0367
_refine_ls_shift/su_max 0.001
_refine_ls_shift/su_mean 0
_refine_ls_structure_factor_coef Fsqd
_refine_ls_weighting_details 'calc w=1/[\s^2^(Fo^2^)+(0.0329P)^2^+1.1062P] where P=(Fo^2^+2Fc^2^)/3'
_refine_ls_weighting_scheme calc
_refine_ls_wR_factor_ref 0.0853
_reflns_number_gt 4796
_reflns_number_total 5809
_reflns_threshold_expression >2\s(I)
_cod_data_source_file fg3263.cif
_cod_data_source_block I
_cod_original_sg_symbol_H-M 'P 21/n'
_cod_database_code 2018563
_cod_database_fobs_code 2018563

loop_
_symmetry_equiv_pos_as_xyz
'x, y, z'
'-x+1/2, y+1/2, -z+1/2'
'-x, -y, -z'
'x-1/2, -y-1/2, z-1/2'

loop_
_atom_site_type_symbol
_atom_site_label
_atom_site_fract_x
_atom_site_fract_y
_atom_site_fract_z
_atom_site_U_iso_or_equiv
_atom_site_adp_type
_atom_site_calc_flag
_atom_site_refinement_flags
_atom_site_occupancy
Co Co1 0.46912(2) 0.55025(2) 0.426797(13) 0.01179(6) Uani d . 1
O O1 0.38651(11) 0.45010(11) 0.50391(7) 0.0131(2) Uani d . 1
H H1A 0.336(2) 0.488(3) 0.5203(16) 0.033(7) Uiso d . 1
N N1 0.42416(13) 0.70022(13) 0.48763(8) 0.0135(3) Uani d . 1
H H1B 0.399(2) 0.772(2) 0.4665(13) 0.021(5) Uiso d . 1
O O2 0.47517(11) 0.61555(11) 0.61550(7) 0.0145(2) Uani d . 1
N N2 0.31450(13) 0.54632(13) 0.36017(8) 0.0135(3) Uani d . 1
C C1 0.25497(16) 0.43048(16) 0.35255(10) 0.0163(3) Uani d . 1
H H1 0.2946 0.3546 0.3746 0.02 Uiso calc R 1
C C2 0.13793(17) 0.41899(17) 0.31358(11) 0.0190(3) Uani d . 1
H H2 0.0972 0.3366 0.3097 0.023 Uiso calc R 1
C C3 0.08103(17) 0.52900(18) 0.28036(11) 0.0217(4) Uani d . 1
H H3 0.0004 0.5233 0.2536 0.026 Uiso calc R 1
C C4 0.14303(17) 0.64758(18) 0.28664(11) 0.0209(3) Uani d . 1
H H4 0.1063 0.7241 0.2634 0.025 Uiso calc R 1
C C5 0.25940(16) 0.65295(16) 0.32729(10) 0.0167(3) Uani d . 1
H H5 0.3016 0.7345 0.3321 0.02 Uiso calc R 1
N N3 0.56135(13) 0.64926(14) 0.34850(8) 0.0147(3) Uani d . 1
C C6 0.55776(16) 0.61638(17) 0.26919(10) 0.0186(3) Uani d . 1
H H6 0.5088 0.5432 0.2519 0.022 Uiso calc R 1
C C7 0.62304(18) 0.68584(19) 0.21237(11) 0.0230(4) Uani d . 1
H H7 0.6184 0.661 0.1569 0.028 Uiso calc R 1
C C8 0.69538(18) 0.79237(19) 0.23758(12) 0.0249(4) Uani d . 1
H H8 0.74 0.8422 0.1995 0.03 Uiso calc R 1
C C9 0.70130(18) 0.82470(18) 0.31919(12) 0.0234(4) Uani d . 1
H H9 0.7514 0.8961 0.3381 0.028 Uiso calc R 1
C C10 0.63306(16) 0.75143(17) 0.37290(11) 0.0189(3) Uani d . 1
H H10 0.637 0.774 0.4288 0.023 Uiso calc R 1
C C11 0.44008(14) 0.70913(16) 0.56673(10) 0.0140(3) Uani d . 1
C C12 0.41864(17) 0.83912(16) 0.60668(11) 0.0187(3) Uani d . 1
H H12A 0.4972 0.8895 0.6081 0.028 Uiso calc R 1
H H12B 0.3916 0.8251 0.6621 0.028 Uiso calc R 1
H H12C 0.3532 0.8873 0.5758 0.028 Uiso calc R 1
N N4 0.15243(16) 0.58853(18) 0.54242(11) 0.0284(4) Uani d . 1
C C41 0.07223(18) 0.64581(19) 0.51135(12) 0.0243(4) Uani d . 1
C C42 -0.0309(2) 0.7190(2) 0.47192(14) 0.0314(4) Uani d . 1
H H42A -0.0668 0.6683 0.4263 0.047 Uiso calc R 1
H H42B 0.001 0.8023 0.452 0.047 Uiso calc R 1
H H42C -0.0963 0.7355 0.511 0.047 Uiso calc R 1
Cl Cl1 0.21490(4) 1.00646(4) 0.41599(3) 0.02444(10) Uani d . 1
O O3 0.12447(17) 0.94963(19) 0.35856(11) 0.0484(5) Uani d . 1
O O4 0.33574(13) 0.94539(13) 0.40484(9) 0.0255(3) Uani d . 1
O O5 0.2253(2) 1.14318(15) 0.40122(13) 0.0582(6) Uani d . 1
O O6 0.17453(14) 0.98297(16) 0.49681(9) 0.0336(3) Uani d . 1

loop_
_atom_site_aniso_label
_atom_site_aniso_U_11
_atom_site_aniso_U_22
_atom_site_aniso_U_33
_atom_site_aniso_U_12
_atom_site_aniso_U_13
_atom_site_aniso_U_23
Co1 0.01319(10) 0.01015(10) 0.01196(10) -0.00040(8) -0.00044(7) 0.00032(8)
O1 0.0135(5) 0.0121(5) 0.0137(5) 0.0004(4) 0.0006(4) 0.0008(4)
N1 0.0147(6) 0.0103(6) 0.0154(6) 0.0006(5) -0.0007(5) 0.0002(5)
O2 0.0165(5) 0.0128(5) 0.0142(5) 0.0006(4) -0.0003(4) -0.0007(4)
N2 0.0149(6) 0.0128(6) 0.0127(6) -0.0009(5) 0.0004(5) 0.0002(5)
C1 0.0182(8) 0.0138(7) 0.0167(7) -0.0012(6) -0.0006(6) -0.0003(6)
C2 0.0203(8) 0.0166(8) 0.0199(8) -0.0052(6) -0.0028(6) -0.0001(6)
C3 0.0178(8) 0.0248(9) 0.0221(9) -0.0017(7) -0.0055(7) 0.0030(7)
C4 0.0219(8) 0.0189(8) 0.0215(8) 0.0020(7) -0.0044(7) 0.0037(7)
C5 0.0196(8) 0.0141(7) 0.0163(7) -0.0001(6) 0.0000(6) 0.0012(6)
N3 0.0150(6) 0.0135(6) 0.0157(6) 0.0011(5) 0.0005(5) 0.0027(5)
C6 0.0189(8) 0.0190(8) 0.0181(8) 0.0027(6) 0.0007(6) 0.0011(6)
C7 0.0239(9) 0.0278(9) 0.0176(8) 0.0063(7) 0.0047(7) 0.0055(7)
C8 0.0240(9) 0.0218(9) 0.0295(10) 0.0047(7) 0.0110(7) 0.0096(7)
C9 0.0226(9) 0.0175(8) 0.0304(10) -0.0016(7) 0.0064(7) 0.0033(7)
C10 0.0193(8) 0.0162(8) 0.0212(8) -0.0008(6) 0.0023(6) 0.0017(6)
C11 0.0113(7) 0.0127(7) 0.0180(7) -0.0005(5) 0.0009(6) -0.0008(6)
C12 0.0207(8) 0.0138(7) 0.0216(8) 0.0014(6) 0.0000(6) -0.0046(6)
N4 0.0230(8) 0.0286(9) 0.0338(9) -0.0015(7) 0.0035(7) -0.0061(7)
C41 0.0233(9) 0.0211(9) 0.0290(10) -0.0030(7) 0.0078(7) -0.0067(7)
C42 0.0283(10) 0.0259(10) 0.0402(12) 0.0043(8) 0.0037(9) 0.0023(9)
Cl1 0.0294(2) 0.01517(19) 0.0289(2) 0.00356(16) 0.00293(18) 0.00678(16)
O3 0.0392(10) 0.0630(13) 0.0417(10) 0.0070(9) -0.0158(8) 0.0016(9)
O4 0.0263(7) 0.0184(6) 0.0320(7) 0.0024(5) 0.0031(6) 0.0036(5)
O5 0.0781(14) 0.0132(7) 0.0863(15) 0.0087(8) 0.0437(12) 0.0129(8)
O6 0.0324(8) 0.0392(9) 0.0296(8) 0.0022(7) 0.0051(6) 0.0089(7)

loop_
_atom_type_symbol
_atom_type_description
_atom_type_scat_dispersion_real
_atom_type_scat_dispersion_imag
_atom_type_scat_source
C C 0.0033 0.0016 'International Tables Vol C Tables 4.2.6.8 and 6.1.1.4'
H H 0 0 'International Tables Vol C Tables 4.2.6.8 and 6.1.1.4'
O O 0.0106 0.006 'International Tables Vol C Tables 4.2.6.8 and 6.1.1.4'
Cl Cl 0.1484 0.1585 'International Tables Vol C Tables 4.2.6.8 and 6.1.1.4'
Co Co 0.3494 0.9721 'International Tables Vol C Tables 4.2.6.8 and 6.1.1.4'
N N 0.0061 0.0033 'International Tables Vol C Tables 4.2.6.8 and 6.1.1.4'

loop_
_geom_angle_atom_site_label_1
_geom_angle_atom_site_label_2
_geom_angle_atom_site_label_3
_geom_angle_site_symmetry_1
_geom_angle_site_symmetry_3
_geom_angle
O1 Co1 O1 . 3_666 88.73(5)
O1 Co1 N1 . . 87.17(6)
O1 Co1 N1 3_666 . 84.02(6)
O1 Co1 O2 . 3_666 85.53(5)
O1 Co1 O2 3_666 3_666 87.96(5)
N1 Co1 O2 . 3_666 169.26(6)
O1 Co1 N3 . . 177.39(6)
O1 Co1 N3 3_666 . 89.17(5)
N1 Co1 N3 . . 94.15(6)
O2 Co1 N3 3_666 . 92.85(5)
O1 Co1 N2 . . 88.03(5)
O1 Co1 N2 3_666 . 176.71(5)
N1 Co1 N2 . . 95.26(6)
O2 Co1 N2 3_666 . 92.35(5)
N3 Co1 N2 . . 94.08(6)
O1 Co1 Co1 . 3_666 44.37(4)
N1 Co1 Co1 . 3_666 83.83(4)
O2 Co1 Co1 3_666 3_666 85.44(3)
N3 Co1 Co1 . 3_666 133.51(4)
N2 Co1 Co1 . 3_666 132.39(4)
Co1 O1 Co1 . 3_666 91.27(5)
Co1 O1 H1A . . 109(2)
Co1 O1 H1A 3_666 . 112(2)
C11 N1 Co1 . . 123.66(11)
C11 N1 H1B . . 111.9(14)
Co1 N1 H1B . . 124.1(14)
C11 O2 Co1 . 3_666 120.58(10)
C5 N2 C1 . . 118.84(14)
C5 N2 Co1 . . 123.90(11)
C1 N2 Co1 . . 117.04(11)
N2 C1 C2 . . 121.90(16)
N2 C1 H1 . . 119.1
C2 C1 H1 . . 119.1
C3 C2 C1 . . 119.13(16)
C3 C2 H2 . . 120.4
C1 C2 H2 . . 120.4
C2 C3 C4 . . 119.11(16)
C2 C3 H3 . . 120.4
C4 C3 H3 . . 120.4
C3 C4 C5 . . 118.98(16)
C3 C4 H4 . . 120.5
C5 C4 H4 . . 120.5
N2 C5 C4 . . 122.02(16)
N2 C5 H5 . . 119
C4 C5 H5 . . 119
C10 N3 C6 . . 118.58(15)
C10 N3 Co1 . . 120.12(12)
C6 N3 Co1 . . 121.28(12)
N3 C6 C7 . . 122.13(17)
N3 C6 H6 . . 118.9
C7 C6 H6 . . 118.9
C6 C7 C8 . . 119.11(17)
C6 C7 H7 . . 120.4
C8 C7 H7 . . 120.4
C9 C8 C7 . . 118.87(17)
C9 C8 H8 . . 120.6
C7 C8 H8 . . 120.6
C8 C9 C10 . . 119.09(18)
C8 C9 H9 . . 120.5
C10 C9 H9 . . 120.5
N3 C10 C9 . . 122.19(17)
N3 C10 H10 . . 118.9
C9 C10 H10 . . 118.9
O2 C11 N1 . . 126.06(15)
O2 C11 C12 . . 115.22(14)
N1 C11 C12 . . 118.71(15)
C11 C12 H12A . . 109.5
C11 C12 H12B . . 109.5
H12A C12 H12B . . 109.5
C11 C12 H12C . . 109.5
H12A C12 H12C . . 109.5
H12B C12 H12C . . 109.5
N4 C41 C42 . . 179.7(2)
C41 C42 H42A . . 109.5
C41 C42 H42B . . 109.5
H42A C42 H42B . . 109.5
C41 C42 H42C . . 109.5
H42A C42 H42C . . 109.5
H42B C42 H42C . . 109.5
O5 Cl1 O6 . . 110.53(11)
O5 Cl1 O4 . . 109.18(10)
O6 Cl1 O4 . . 110.07(9)
O5 Cl1 O3 . . 109.69(13)
O6 Cl1 O3 . . 109.08(11)
O4 Cl1 O3 . . 108.25(10)

loop_
_geom_bond_atom_site_label_1
_geom_bond_atom_site_label_2
_geom_bond_site_symmetry_2
_geom_bond_distance
Co1 O1 . 1.8777(12)
Co1 N1 . 1.9059(14)
Co1 O2 3_666 1.9374(12)
Co1 N3 . 1.9374(14)
Co1 N2 . 1.9418(14)
Co1 Co1 3_666 2.6847(4)
O1 H1A . 0.72(3)
N1 C11 . 1.313(2)
N1 H1B . 0.85(2)
O2 C11 . 1.2973(19)
N2 C5 . 1.344(2)
N2 C1 . 1.348(2)
C1 C2 . 1.383(2)
C1 H1 . 0.95
C2 C3 . 1.382(2)
C2 H2 . 0.95
C3 C4 . 1.384(3)
C3 H3 . 0.95
C4 C5 . 1.385(2)
C4 H4 . 0.95
C5 H5 . 0.95
N3 C10 . 1.347(2)
N3 C6 . 1.351(2)
C6 C7 . 1.384(2)
C6 H6 . 0.95
C7 C8 . 1.389(3)
C7 H7 . 0.95
C8 C9 . 1.386(3)
C8 H8 . 0.95
C9 C10 . 1.387(2)
C9 H9 . 0.95
C10 H10 . 0.95
C11 C12 . 1.507(2)
C12 H12A . 0.98
C12 H12B . 0.98
C12 H12C . 0.98
N4 C41 . 1.140(3)
C41 C42 . 1.460(3)
C42 H42A . 0.98
C42 H42B . 0.98
C42 H42C . 0.98
Cl1 O5 . 1.4265(16)
Cl1 O6 . 1.4367(16)
Cl1 O4 . 1.4456(14)
Cl1 O3 . 1.4459(18)

loop_
_geom_hbond_atom_site_label_D
_geom_hbond_atom_site_label_H
_geom_hbond_atom_site_label_A
_geom_hbond_site_symmetry_A
_geom_hbond_distance_DH
_geom_hbond_distance_HA
_geom_hbond_distance_DA
_geom_hbond_angle_DHA
_geom_hbond_publ_flag
O1 H1A N4 . 0.72(2) 2.25(2) 2.952(2) 165(3) y
N1 H1B O4 . 0.85(2) 2.14(2) 2.993(2) 176(2) y
C1 H1 O5 1_545 0.95 2.33 3.070(2) 134 ?
C5 H5 O4 . 0.95 2.49 3.345(2) 150 ?
C6 H6 O3 2_545 0.95 2.46 3.286(3) 145 ?
C12 H12A O4 3_676 0.98 2.47 3.428(2) 167 ?
C12 H12C O6 . 0.98 2.46 3.439(2) 173 ?
C42 H42B O3 . 0.98 2.55 3.470(3) 155 ?
C42 H42C O5 3_576 0.98 2.38 3.311(3) 158 ?

loop_
_geom_torsion_atom_site_label_1
_geom_torsion_atom_site_label_2
_geom_torsion_atom_site_label_3
_geom_torsion_atom_site_label_4
_geom_torsion_site_symmetry_1
_geom_torsion_site_symmetry_4
_geom_torsion
O1 Co1 O1 Co1 3_666 3_666 0
N1 Co1 O1 Co1 . 3_666 -84.07(6)
O2 Co1 O1 Co1 3_666 3_666 88.05(5)
N2 Co1 O1 Co1 . 3_666 -179.44(6)
O1 Co1 N1 C11 . . 47.42(13)
O1 Co1 N1 C11 3_666 . -41.60(13)
O2 Co1 N1 C11 3_666 . 0.2(4)
N3 Co1 N1 C11 . . -130.33(13)
N2 Co1 N1 C11 . . 135.18(13)
Co1 Co1 N1 C11 3_666 . 3.03(13)
O1 Co1 N2 C5 . . 129.66(14)
N1 Co1 N2 C5 . . 42.69(14)
O2 Co1 N2 C5 3_666 . -144.89(13)
N3 Co1 N2 C5 . . -51.87(14)
Co1 Co1 N2 C5 3_666 . 129.13(12)
O1 Co1 N2 C1 . . -44.81(12)
N1 Co1 N2 C1 . . -131.79(12)
O2 Co1 N2 C1 3_666 . 40.63(12)
N3 Co1 N2 C1 . . 133.66(12)
Co1 Co1 N2 C1 3_666 . -45.34(14)
C5 N2 C1 C2 . . -1.5(2)
Co1 N2 C1 C2 . . 173.27(13)
N2 C1 C2 C3 . . 1.0(3)
C1 C2 C3 C4 . . 0.3(3)
C2 C3 C4 C5 . . -1.1(3)
C1 N2 C5 C4 . . 0.7(2)
Co1 N2 C5 C4 . . -173.72(13)
C3 C4 C5 N2 . . 0.6(3)
O1 Co1 N3 C10 3_666 . -44.90(13)
N1 Co1 N3 C10 . . 39.04(13)
O2 Co1 N3 C10 3_666 . -132.81(13)
N2 Co1 N3 C10 . . 134.63(13)
Co1 Co1 N3 C10 3_666 . -46.39(15)
O1 Co1 N3 C6 3_666 . 133.65(13)
N1 Co1 N3 C6 . . -142.42(13)
O2 Co1 N3 C6 3_666 . 45.73(13)
N2 Co1 N3 C6 . . -46.83(13)
Co1 Co1 N3 C6 3_666 . 132.15(11)
C10 N3 C6 C7 . . -1.4(2)
Co1 N3 C6 C7 . . -179.96(13)
N3 C6 C7 C8 . . 0.4(3)
C6 C7 C8 C9 . . 0.9(3)
C7 C8 C9 C10 . . -1.2(3)
C6 N3 C10 C9 . . 1.0(3)
Co1 N3 C10 C9 . . 179.62(13)
C8 C9 C10 N3 . . 0.3(3)
Co1 O2 C11 N1 3_666 . 8.1(2)
Co1 O2 C11 C12 3_666 . -170.77(11)
Co1 N1 C11 O2 . . -7.7(2)
Co1 N1 C11 C12 . . 171.23(12)
